data_2236540
loop_
_publ_author_name
'Haehnel, Martin'
'Altenburger, Kai'
'Spannenberg, Anke'
'Arndt, Perdita'
'Rosenthal, Uwe'

_publ_section_title
;
 Di-\m-sulfido-bis{[<i>rac</i>-1,2-bis(\h^5^-4,5,6,7-tetrahydroinden-1-yl)ethane]zirconium(IV)}
 toluene monosolvate
;
_journal_coeditor_code PK2450
_journal_issue 11
_journal_name_full 'Acta Crystallographica Section E'
_journal_page_first m1425
_journal_paper_doi 10.1107/S1600536812044121
_journal_volume 68
_journal_year 2012
_chemical_formula_iupac '[Zr2 (C20 H24)2 S2], C7 H8'
_chemical_formula_moiety 'C40 H48 S2 Zr2, C7 H8'
_chemical_formula_sum 'C47 H56 S2 Zr2'
_chemical_formula_weight 867.48
_chemical_name_systematic
;
Di-\m-sulfido-bis{[<i>rac</i>-1,2-bis(\h^5^-4,5,6,7-tetrahydroinden-1-
yl)ethane]zirconium(IV)} toluene monosolvate
;
_space_group_IT_number 14
_space_group_name_Hall '-P 2yn'
_symmetry_cell_setting monoclinic
_symmetry_space_group_name_Hall '-P 2yn'
_symmetry_space_group_name_H-M 'P 1 21/n 1'
_atom_sites_solution_hydrogens geom
_atom_sites_solution_primary direct
_atom_sites_solution_secondary difmap
_audit_creation_method SHELXL-97
_cell_angle_alpha 90.00
_cell_angle_beta 105.092(2)
_cell_angle_gamma 90.00
_cell_formula_units_Z 4
_cell_length_a 12.6436(3)
_cell_length_b 20.9735(4)
_cell_length_c 14.8855(3)
_cell_measurement_reflns_used 15221
_cell_measurement_temperature 150(2)
_cell_measurement_theta_max 28.42
_cell_measurement_theta_min 1.67
_cell_volume 3811.20(14)
_computing_cell_refinement 'X-AREA (Stoe & Cie, 2005)'
_computing_data_collection 'X-AREA (Stoe & Cie, 2005)'
_computing_data_reduction 'X-AREA (Stoe & Cie, 2005)'
_computing_molecular_graphics 'XP in SHELXTL (Sheldrick, 2008)'
_computing_publication_material 'SHELXL97 (Sheldrick, 2008)'
_computing_structure_refinement 'SHELXL97 (Sheldrick, 2008)'
_computing_structure_solution 'SHELXS97 (Sheldrick, 2008)'
_diffrn_ambient_temperature 150(2)
_diffrn_measured_fraction_theta_full 0.997
_diffrn_measured_fraction_theta_max 0.997
_diffrn_measurement_device_type 'Stoe IPDS II'
_diffrn_measurement_method '\w scans'
_diffrn_radiation_monochromator graphite
_diffrn_radiation_source 'fine-focus sealed tube'
_diffrn_radiation_type MoK\a
_diffrn_radiation_wavelength 0.71073
_diffrn_reflns_av_R_equivalents 0.0362
_diffrn_reflns_av_sigmaI/netI 0.0204
_diffrn_reflns_limit_h_max 16
_diffrn_reflns_limit_h_min -16
_diffrn_reflns_limit_k_max 27
_diffrn_reflns_limit_k_min -27
_diffrn_reflns_limit_l_max 19
_diffrn_reflns_limit_l_min -19
_diffrn_reflns_number 65438
_diffrn_reflns_theta_full 27.93
_diffrn_reflns_theta_max 27.93
_diffrn_reflns_theta_min 1.72
_diffrn_standards_number 0
_exptl_absorpt_coefficient_mu 0.691
_exptl_absorpt_correction_T_max 0.854
_exptl_absorpt_correction_T_min 0.777
_exptl_absorpt_correction_type numerical
_exptl_absorpt_process_details '(X-SHAPE and X-RED32; Stoe & Cie, 2005)'
_exptl_crystal_colour red
_exptl_crystal_density_diffrn 1.512
_exptl_crystal_density_method 'not measured'
_exptl_crystal_description prism
_exptl_crystal_F_000 1800
_exptl_crystal_size_max 0.60
_exptl_crystal_size_mid 0.30
_exptl_crystal_size_min 0.25
_refine_diff_density_max 1.303
_refine_diff_density_min -0.894
_refine_ls_extinction_method none
_refine_ls_goodness_of_fit_ref 1.048
_refine_ls_hydrogen_treatment constr
_refine_ls_matrix_type full
_refine_ls_number_parameters 460
_refine_ls_number_reflns 9109
_refine_ls_number_restraints 15
_refine_ls_restrained_S_all 1.069
_refine_ls_R_factor_all 0.0329
_refine_ls_R_factor_gt 0.0272
_refine_ls_shift/su_max 0.001
_refine_ls_shift/su_mean 0.000
_refine_ls_structure_factor_coef Fsqd
_refine_ls_weighting_details 'calc w=1/[\s^2^(Fo^2^)+(0.0450P)^2^+1.0943P] where P=(Fo^2^+2Fc^2^)/3'
_refine_ls_weighting_scheme calc
_refine_ls_wR_factor_gt 0.0704
_refine_ls_wR_factor_ref 0.0717
_reflns_number_gt 7869
_reflns_number_total 9109
_reflns_threshold_expression I>2\s(I)
_cod_data_source_file pk2450.cif
_cod_data_source_block I
_cod_original_sg_symbol_H-M 'P 21/n'
_cod_database_code 2236540
_cod_database_fobs_code 2236540

loop_
_symmetry_equiv_pos_as_xyz
'x, y, z'
'-x+1/2, y+1/2, -z+1/2'
'-x, -y, -z'
'x-1/2, -y-1/2, z-1/2'

loop_
_atom_site_type_symbol
_atom_site_label
_atom_site_fract_x
_atom_site_fract_y
_atom_site_fract_z
_atom_site_U_iso_or_equiv
_atom_site_adp_type
_atom_site_calc_flag
_atom_site_refinement_flags
_atom_site_occupancy
_atom_site_symmetry_multiplicity
_atom_site_disorder_assembly
_atom_site_disorder_group
C C25A 0.2121(3) 0.1623(2) 0.4520(3) 0.0404(12) Uiso d PD 0.551(6) 1 A 1
H H25A 0.2280 0.2037 0.4848 0.049 Uiso calc PR 0.551(6) 1 A 1
H H25B 0.1732 0.1717 0.3866 0.049 Uiso calc PR 0.551(6) 1 A 1
C C26A 0.1337(4) 0.12520(15) 0.4955(3) 0.0382(12) Uiso d PD 0.551(6) 1 A 1
H H26A 0.1699 0.1137 0.5608 0.046 Uiso calc PR 0.551(6) 1 A 1
H H26B 0.0676 0.1508 0.4943 0.046 Uiso calc PR 0.551(6) 1 A 1
C C25B 0.2419(3) 0.1579(3) 0.5029(3) 0.0382(14) Uiso d PD 0.449(6) 1 A 2
H H25C 0.2474 0.2049 0.5075 0.046 Uiso calc PR 0.449(6) 1 A 2
H H25D 0.2546 0.1397 0.5661 0.046 Uiso calc PR 0.449(6) 1 A 2
C C26B 0.1309(4) 0.13715(14) 0.4406(4) 0.0396(15) Uiso d PD 0.449(6) 1 A 2
H H26C 0.1264 0.1520 0.3766 0.048 Uiso calc PR 0.449(6) 1 A 2
H H26D 0.0731 0.1598 0.4618 0.048 Uiso calc PR 0.449(6) 1 A 2
C C1 0.50936(16) 0.19785(9) 0.22541(14) 0.0230(4) Uani d . 1 1 . .
H H1 0.4687 0.2364 0.2199 0.028 Uiso calc R 1 1 . .
C C2 0.52098(16) 0.15239(9) 0.29785(13) 0.0225(4) Uani d . 1 1 . .
H H2 0.4900 0.1554 0.3494 0.027 Uiso calc R 1 1 . .
C C3 0.58632(15) 0.10219(9) 0.28007(12) 0.0202(4) Uani d . 1 1 . .
C C4 0.63471(16) 0.04717(10) 0.34053(13) 0.0250(4) Uani d . 1 1 . .
H H4A 0.5827 0.0110 0.3288 0.030 Uiso calc R 1 1 . .
H H4B 0.6486 0.0595 0.4068 0.030 Uiso calc R 1 1 . .
C C5 0.74167(18) 0.02721(11) 0.31970(15) 0.0310(4) Uani d . 1 1 . .
H H5A 0.7700 -0.0119 0.3551 0.037 Uiso calc R 1 1 . .
H H5B 0.7969 0.0613 0.3395 0.037 Uiso calc R 1 1 . .
C C6 0.72301(18) 0.01473(10) 0.21574(15) 0.0286(4) Uani d . 1 1 . .
H H6A 0.6648 -0.0178 0.1958 0.034 Uiso calc R 1 1 . .
H H6B 0.7911 -0.0026 0.2041 0.034 Uiso calc R 1 1 . .
C C7 0.68978(16) 0.07526(9) 0.15759(13) 0.0224(4) Uani d . 1 1 . .
H H7A 0.7562 0.1004 0.1579 0.027 Uiso calc R 1 1 . .
H H7B 0.6543 0.0632 0.0924 0.027 Uiso calc R 1 1 . .
C C8 0.61232(15) 0.11573(9) 0.19452(13) 0.0190(3) Uani d . 1 1 . .
C C9 0.56845(15) 0.17622(9) 0.16281(13) 0.0207(4) Uani d . 1 1 . .
C C10 0.58321(16) 0.21113(9) 0.07888(13) 0.0237(4) Uani d . 1 1 . .
H H10A 0.6624 0.2165 0.0844 0.028 Uiso calc R 1 1 . .
H H10B 0.5503 0.2541 0.0767 0.028 Uiso calc R 1 1 . .
C C11 0.53012(16) 0.17568(9) -0.01194(13) 0.0238(4) Uani d . 1 1 . .
H H11A 0.5184 0.2058 -0.0649 0.029 Uiso calc R 1 1 . .
H H11B 0.5800 0.1416 -0.0220 0.029 Uiso calc R 1 1 . .
C C12 0.42250(15) 0.14693(9) -0.00862(12) 0.0198(3) Uani d . 1 1 . .
C C13 0.39478(16) 0.08163(9) -0.01703(12) 0.0199(3) Uani d . 1 1 . .
H H13 0.4421 0.0479 -0.0241 0.024 Uiso calc R 1 1 . .
C C14 0.28447(16) 0.07491(9) -0.01315(12) 0.0204(3) Uani d . 1 1 . .
H H14 0.2451 0.0360 -0.0173 0.025 Uiso calc R 1 1 . .
C C15 0.24360(15) 0.13585(9) -0.00212(12) 0.0202(3) Uani d . 1 1 . .
C C16 0.12816(16) 0.15500(10) -0.00663(14) 0.0245(4) Uani d . 1 1 . .
H H16A 0.1131 0.1472 0.0545 0.029 Uiso calc R 1 1 . .
H H16B 0.0769 0.1286 -0.0536 0.029 Uiso calc R 1 1 . .
C C17 0.10925(19) 0.22487(10) -0.03208(18) 0.0351(5) Uani d . 1 1 . .
H H17A 0.1057 0.2307 -0.0988 0.042 Uiso calc R 1 1 . .
H H17B 0.0382 0.2385 -0.0221 0.042 Uiso calc R 1 1 . .
C C18 0.19963(19) 0.26570(11) 0.02570(18) 0.0361(5) Uani d . 1 1 . .
H H18A 0.2048 0.2584 0.0924 0.043 Uiso calc R 1 1 . .
H H18B 0.1813 0.3112 0.0120 0.043 Uiso calc R 1 1 . .
C C19 0.31256(18) 0.25125(9) 0.00682(15) 0.0267(4) Uani d . 1 1 . .
H H19A 0.3155 0.2705 -0.0532 0.032 Uiso calc R 1 1 . .
H H19B 0.3717 0.2704 0.0565 0.032 Uiso calc R 1 1 . .
C C20 0.32987(16) 0.18022(9) 0.00388(12) 0.0198(3) Uani d . 1 1 . .
C C21 0.32446(17) -0.04410(10) 0.40258(13) 0.0247(4) Uani d . 1 1 A .
H H21 0.3561 -0.0838 0.3931 0.030 Uiso calc R 1 1 . .
C C22 0.37861(17) 0.01546(10) 0.41415(13) 0.0257(4) Uani d . 1 1 . .
H H22 0.4526 0.0227 0.4137 0.031 Uiso calc R 1 1 . .
C C23 0.30386(17) 0.06192(10) 0.42636(13) 0.0243(4) Uani d . 1 1 A .
C C24 0.3222(2) 0.13084(11) 0.45239(15) 0.0367(5) Uani d D 1 1 . .
H H24A 0.3552 0.1528 0.4075 0.044 Uiso calc PR 0.551(6) 1 A 1
H H24B 0.3733 0.1345 0.5151 0.044 Uiso calc PR 0.551(6) 1 A 1
H H24C 0.3168 0.1560 0.3951 0.044 Uiso d PR 0.449(6) 1 A 2
H H24D 0.3975 0.1360 0.4926 0.044 Uiso d PR 0.449(6) 1 A 2
C C27 0.10359(19) 0.06559(10) 0.43584(15) 0.0321(5) Uani d D 1 1 . .
H H27A 0.0630 0.0361 0.4666 0.038 Uiso calc PR 0.551(6) 1 A 1
H H27B 0.0542 0.0777 0.3750 0.038 Uiso calc PR 0.551(6) 1 A 1
H H27C 0.0891 0.0512 0.4949 0.038 Uiso d PR 0.449(6) 1 A 2
H H27D 0.0378 0.0569 0.3844 0.038 Uiso d PR 0.449(6) 1 A 2
C C28 0.20182(16) 0.03123(9) 0.41942(13) 0.0222(4) Uani d . 1 1 A .
C C29 0.21537(16) -0.03484(9) 0.40748(13) 0.0221(4) Uani d . 1 1 . .
C C30 0.12928(18) -0.08483(10) 0.40185(15) 0.0291(4) Uani d . 1 1 A .
H H30A 0.1059 -0.0849 0.4604 0.035 Uiso calc R 1 1 . .
H H30B 0.1606 -0.1273 0.3949 0.035 Uiso calc R 1 1 . .
C C31 0.02935(17) -0.07298(10) 0.31952(15) 0.0287(4) Uani d . 1 1 . .
H H31A -0.0139 -0.1127 0.3049 0.034 Uiso calc R 1 1 A .
H H31B -0.0178 -0.0400 0.3368 0.034 Uiso calc R 1 1 . .
C C32 0.06350(16) -0.05142(9) 0.23489(13) 0.0224(4) Uani d . 1 1 A .
C C33 0.03826(15) 0.00736(9) 0.18818(14) 0.0225(4) Uani d . 1 1 . .
H H33 -0.0015 0.0413 0.2061 0.027 Uiso calc R 1 1 A .
C C34 0.08243(15) 0.00712(9) 0.10987(13) 0.0208(4) Uani d . 1 1 A .
H H34 0.0773 0.0408 0.0664 0.025 Uiso calc R 1 1 . .
C C35 0.13508(15) -0.05170(9) 0.10778(13) 0.0195(3) Uani d . 1 1 . .
C C36 0.18216(16) -0.07917(9) 0.03361(13) 0.0226(4) Uani d . 1 1 A .
H H36A 0.2589 -0.0648 0.0435 0.027 Uiso calc R 1 1 . .
H H36B 0.1398 -0.0638 -0.0281 0.027 Uiso calc R 1 1 . .
C C37 0.17838(18) -0.15160(10) 0.03607(15) 0.0284(4) Uani d . 1 1 . .
H H37A 0.1014 -0.1662 0.0156 0.034 Uiso calc R 1 1 A .
H H37B 0.2183 -0.1693 -0.0073 0.034 Uiso calc R 1 1 . .
C C38 0.2300(2) -0.17573(10) 0.13383(16) 0.0327(5) Uani d . 1 1 A .
H H38A 0.3054 -0.1588 0.1555 0.039 Uiso calc R 1 1 . .
H H38B 0.2346 -0.2228 0.1328 0.039 Uiso calc R 1 1 . .
C C39 0.16376(18) -0.15550(9) 0.20201(15) 0.0279(4) Uani d . 1 1 . .
H H39A 0.0989 -0.1835 0.1938 0.033 Uiso calc R 1 1 A .
H H39B 0.2094 -0.1608 0.2666 0.033 Uiso calc R 1 1 . .
C C40 0.12679(15) -0.08734(9) 0.18699(13) 0.0207(3) Uani d . 1 1 A .
C C41 0.33335(17) 0.19999(10) 0.74341(14) 0.0279(4) Uani d . 1 1 . .
C C42 0.4157(2) 0.16460(13) 0.72132(17) 0.0386(5) Uani d . 1 1 . .
H H42 0.4100 0.1195 0.7181 0.046 Uiso calc R 1 1 . .
C C43 0.5059(2) 0.19406(17) 0.7039(2) 0.0524(7) Uani d . 1 1 . .
H H43 0.5611 0.1691 0.6879 0.063 Uiso calc R 1 1 . .
C C44 0.5164(2) 0.25879(17) 0.7095(2) 0.0562(8) Uani d . 1 1 . .
H H44 0.5785 0.2789 0.6974 0.067 Uiso calc R 1 1 . .
C C45 0.4366(3) 0.29465(14) 0.7328(2) 0.0530(7) Uani d . 1 1 . .
H H45 0.4441 0.3397 0.7374 0.064 Uiso calc R 1 1 . .
C C46 0.3448(2) 0.26551(11) 0.74982(17) 0.0373(5) Uani d . 1 1 . .
H H46 0.2900 0.2907 0.7658 0.045 Uiso calc R 1 1 . .
C C47 0.23410(19) 0.16771(12) 0.75869(16) 0.0353(5) Uani d . 1 1 . .
H H47A 0.2554 0.1405 0.8140 0.053 Uiso calc R 1 1 . .
H H47B 0.2001 0.1415 0.7043 0.053 Uiso calc R 1 1 . .
H H47C 0.1817 0.1999 0.7678 0.053 Uiso calc R 1 1 . .
S S1 0.39577(4) -0.00729(2) 0.19018(3) 0.01783(9) Uani d . 1 1 . .
S S2 0.24917(4) 0.12761(2) 0.22003(3) 0.01908(9) Uani d . 1 1 . .
Zr Zr1 0.239232(13) 0.013567(8) 0.256989(11) 0.01540(5) Uani d . 1 1 A .
Zr Zr2 0.400064(14) 0.106505(8) 0.147091(11) 0.01518(5) Uani d . 1 1 A .

loop_
_atom_site_aniso_label
_atom_site_aniso_U_11
_atom_site_aniso_U_22
_atom_site_aniso_U_33
_atom_site_aniso_U_12
_atom_site_aniso_U_13
_atom_site_aniso_U_23
C1 0.0213(9) 0.0203(8) 0.0276(9) -0.0034(7) 0.0067(7) -0.0073(7)
C2 0.0213(9) 0.0272(9) 0.0198(8) -0.0051(7) 0.0067(7) -0.0069(7)
C3 0.0182(9) 0.0257(9) 0.0160(8) -0.0038(7) 0.0035(7) -0.0030(7)
C4 0.0221(9) 0.0334(10) 0.0176(8) -0.0009(8) 0.0017(7) 0.0032(8)
C5 0.0238(10) 0.0404(12) 0.0263(10) 0.0041(9) 0.0021(8) 0.0046(9)
C6 0.0273(10) 0.0309(10) 0.0279(10) 0.0062(8) 0.0077(8) 0.0009(8)
C7 0.0205(9) 0.0255(9) 0.0226(9) -0.0003(7) 0.0080(7) -0.0007(7)
C8 0.0164(8) 0.0218(8) 0.0186(8) -0.0037(6) 0.0045(7) -0.0026(7)
C9 0.0194(9) 0.0199(8) 0.0225(9) -0.0041(7) 0.0052(7) -0.0033(7)
C10 0.0223(9) 0.0231(9) 0.0268(9) -0.0047(7) 0.0082(8) 0.0019(7)
C11 0.0245(10) 0.0261(9) 0.0227(9) -0.0017(7) 0.0096(7) 0.0034(7)
C12 0.0234(9) 0.0206(8) 0.0155(8) -0.0001(7) 0.0051(7) 0.0018(6)
C13 0.0245(9) 0.0190(8) 0.0161(8) 0.0020(7) 0.0050(7) -0.0007(7)
C14 0.0246(9) 0.0191(8) 0.0169(8) -0.0022(7) 0.0042(7) 0.0003(7)
C15 0.0212(9) 0.0224(9) 0.0161(8) 0.0007(7) 0.0030(7) 0.0027(7)
C16 0.0196(9) 0.0282(9) 0.0245(9) 0.0020(7) 0.0034(7) 0.0041(8)
C17 0.0293(11) 0.0288(10) 0.0476(13) 0.0062(9) 0.0107(10) 0.0095(10)
C18 0.0331(12) 0.0261(10) 0.0484(14) 0.0049(9) 0.0092(10) -0.0019(9)
C19 0.0316(11) 0.0174(8) 0.0293(10) 0.0015(8) 0.0050(8) 0.0008(7)
C20 0.0229(9) 0.0196(8) 0.0164(8) 0.0005(7) 0.0042(7) 0.0012(6)
C21 0.0264(10) 0.0300(10) 0.0181(8) 0.0077(8) 0.0065(7) 0.0063(7)
C22 0.0198(9) 0.0392(11) 0.0167(8) -0.0012(8) 0.0023(7) 0.0029(8)
C23 0.0301(10) 0.0283(10) 0.0141(8) -0.0036(8) 0.0050(7) -0.0008(7)
C24 0.0554(15) 0.0327(11) 0.0228(10) -0.0155(10) 0.0119(10) -0.0081(9)
C27 0.0333(11) 0.0382(11) 0.0277(10) 0.0095(9) 0.0134(9) -0.0009(9)
C28 0.0247(9) 0.0264(9) 0.0165(8) 0.0025(7) 0.0071(7) 0.0016(7)
C29 0.0250(10) 0.0249(9) 0.0171(8) 0.0010(7) 0.0067(7) 0.0043(7)
C30 0.0352(11) 0.0286(10) 0.0269(10) -0.0061(9) 0.0142(9) 0.0051(8)
C31 0.0256(10) 0.0333(11) 0.0312(10) -0.0083(8) 0.0145(8) -0.0016(8)
C32 0.0174(9) 0.0254(9) 0.0248(9) -0.0037(7) 0.0059(7) -0.0018(7)
C33 0.0172(9) 0.0248(9) 0.0243(9) 0.0005(7) 0.0035(7) -0.0034(7)
C34 0.0182(9) 0.0207(8) 0.0206(8) 0.0000(7) 0.0000(7) 0.0002(7)
C35 0.0160(8) 0.0207(8) 0.0200(8) -0.0031(6) 0.0017(7) -0.0016(7)
C36 0.0209(9) 0.0267(9) 0.0196(8) -0.0022(7) 0.0040(7) -0.0034(7)
C37 0.0307(11) 0.0247(9) 0.0326(10) -0.0046(8) 0.0134(9) -0.0089(8)
C38 0.0362(12) 0.0222(9) 0.0417(12) 0.0058(8) 0.0134(10) 0.0003(9)
C39 0.0335(11) 0.0201(9) 0.0304(10) -0.0007(8) 0.0087(9) 0.0022(8)
C40 0.0178(8) 0.0209(8) 0.0230(9) -0.0040(7) 0.0044(7) -0.0008(7)
C41 0.0255(10) 0.0341(11) 0.0212(9) -0.0011(8) 0.0009(7) 0.0035(8)
C42 0.0326(12) 0.0429(13) 0.0388(12) -0.0003(10) 0.0068(10) -0.0076(10)
C43 0.0313(13) 0.079(2) 0.0486(15) -0.0056(13) 0.0139(12) -0.0165(15)
C44 0.0338(14) 0.083(2) 0.0502(16) -0.0235(14) 0.0073(12) 0.0054(15)
C45 0.0510(17) 0.0402(14) 0.0564(17) -0.0174(12) -0.0062(13) 0.0109(12)
C46 0.0334(12) 0.0328(11) 0.0392(12) 0.0031(9) -0.0021(10) 0.0032(9)
C47 0.0323(12) 0.0446(13) 0.0289(11) -0.0055(10) 0.0080(9) 0.0020(9)
S1 0.0170(2) 0.01675(19) 0.0200(2) 0.00062(15) 0.00529(16) 0.00071(15)
S2 0.0206(2) 0.0177(2) 0.0203(2) 0.00193(16) 0.00786(17) 0.00083(16)
Zr1 0.01483(9) 0.01683(8) 0.01446(8) -0.00059(6) 0.00366(6) 0.00105(6)
Zr2 0.01572(9) 0.01542(8) 0.01456(8) -0.00112(6) 0.00423(6) -0.00050(6)

loop_
_atom_type_symbol
_atom_type_description
_atom_type_scat_dispersion_real
_atom_type_scat_dispersion_imag
_atom_type_scat_source
C C 0.0033 0.0016 'International Tables Vol C Tables 4.2.6.8 and 6.1.1.4'
H H 0.0000 0.0000 'International Tables Vol C Tables 4.2.6.8 and 6.1.1.4'
S S 0.1246 0.1234 'International Tables Vol C Tables 4.2.6.8 and 6.1.1.4'
Zr Zr -2.9673 0.5597 'International Tables Vol C Tables 4.2.6.8 and 6.1.1.4'

loop_
_geom_angle_atom_site_label_1
_geom_angle_atom_site_label_2
_geom_angle_atom_site_label_3
_geom_angle
C26A C25A C24 117.7(3)
C26A C25A H25A 107.9
C24 C25A H25A 107.9
C26A C25A H25B 107.9
C24 C25A H25B 107.9
H25A C25A H25B 107.2
C27 C26A C25A 105.2(3)
C27 C26A H26A 110.7
C25A C26A H26A 110.7
C27 C26A H26B 110.7
C25A C26A H26B 110.7
H26A C26A H26B 108.8
C24 C25B C26B 102.7(3)
C24 C25B H25C 111.2
C26B C25B H25C 111.2
C24 C25B H25D 111.2
C26B C25B H25D 111.2
H25C C25B H25D 109.1
C25B C26B C27 117.7(4)
C25B C26B H26C 107.9
C27 C26B H26C 107.9
C25B C26B H26D 107.9
C27 C26B H26D 107.9
H26C C26B H26D 107.2
C9 C1 C2 108.54(17)
C9 C1 Zr2 76.50(11)
C2 C1 Zr2 76.81(11)
C9 C1 H1 125.7
C2 C1 H1 125.7
Zr2 C1 H1 113.3
C3 C2 C1 108.07(16)
C3 C2 Zr2 78.39(11)
C1 C2 Zr2 70.44(10)
C3 C2 H2 126.0
C1 C2 H2 126.0
Zr2 C2 H2 117.2
C2 C3 C8 107.62(16)
C2 C3 C4 129.37(17)
C8 C3 C4 122.64(17)
C2 C3 Zr2 70.36(11)
C8 C3 Zr2 72.11(10)
C4 C3 Zr2 128.37(13)
C3 C4 C5 109.63(16)
C3 C4 H4A 109.7
C5 C4 H4A 109.7
C3 C4 H4B 109.7
C5 C4 H4B 109.7
H4A C4 H4B 108.2
C4 C5 C6 110.04(17)
C4 C5 H5A 109.7
C6 C5 H5A 109.7
C4 C5 H5B 109.7
C6 C5 H5B 109.7
H5A C5 H5B 108.2
C5 C6 C7 112.21(17)
C5 C6 H6A 109.2
C7 C6 H6A 109.2
C5 C6 H6B 109.2
C7 C6 H6B 109.2
H6A C6 H6B 107.9
C8 C7 C6 111.71(16)
C8 C7 H7A 109.3
C6 C7 H7A 109.3
C8 C7 H7B 109.3
C6 C7 H7B 109.3
H7A C7 H7B 107.9
C9 C8 C3 108.38(16)
C9 C8 C7 128.31(16)
C3 C8 C7 122.55(17)
C9 C8 Zr2 71.87(10)
C3 C8 Zr2 76.44(10)
C7 C8 Zr2 125.69(12)
C1 C9 C8 107.25(16)
C1 C9 C10 126.46(17)
C8 C9 C10 126.29(17)
C1 C9 Zr2 70.82(10)
C8 C9 Zr2 76.19(10)
C10 C9 Zr2 119.11(12)
C9 C10 C11 112.09(15)
C9 C10 H10A 109.2
C11 C10 H10A 109.2
C9 C10 H10B 109.2
C11 C10 H10B 109.2
H10A C10 H10B 107.9
C12 C11 C10 110.96(15)
C12 C11 H11A 109.4
C10 C11 H11A 109.4
C12 C11 H11B 109.4
C10 C11 H11B 109.4
H11A C11 H11B 108.0
C13 C12 C20 107.18(16)
C13 C12 C11 126.39(17)
C20 C12 C11 126.43(17)
C13 C12 Zr2 71.00(10)
C20 C12 Zr2 75.72(10)
C11 C12 Zr2 118.65(12)
C12 C13 C14 108.48(16)
C12 C13 Zr2 76.48(10)
C14 C13 Zr2 75.84(10)
C12 C13 H13 125.8
C14 C13 H13 125.8
Zr2 C13 H13 114.2
C15 C14 C13 108.06(16)
C15 C14 Zr2 77.99(11)
C13 C14 Zr2 71.38(10)
C15 C14 H14 126.0
C13 C14 H14 126.0
Zr2 C14 H14 116.7
C14 C15 C20 107.71(16)
C14 C15 C16 128.51(17)
C20 C15 C16 123.43(17)
C14 C15 Zr2 70.58(10)
C20 C15 Zr2 72.77(10)
C16 C15 Zr2 127.54(12)
C15 C16 C17 111.01(17)
C15 C16 H16A 109.4
C17 C16 H16A 109.4
C15 C16 H16B 109.4
C17 C16 H16B 109.4
H16A C16 H16B 108.0
C18 C17 C16 111.10(19)
C18 C17 H17A 109.4
C16 C17 H17A 109.4
C18 C17 H17B 109.4
C16 C17 H17B 109.4
H17A C17 H17B 108.0
C17 C18 C19 112.46(19)
C17 C18 H18A 109.1
C19 C18 H18A 109.1
C17 C18 H18B 109.1
C19 C18 H18B 109.1
H18A C18 H18B 107.8
C20 C19 C18 110.16(17)
C20 C19 H19A 109.6
C18 C19 H19A 109.6
C20 C19 H19B 109.6
C18 C19 H19B 109.6
H19A C19 H19B 108.1
C12 C20 C15 108.46(16)
C12 C20 C19 128.45(17)
C15 C20 C19 122.33(17)
C12 C20 Zr2 72.35(10)
C15 C20 Zr2 75.75(10)
C19 C20 Zr2 125.86(13)
C22 C21 C29 108.69(18)
C22 C21 Zr1 76.17(11)
C29 C21 Zr1 76.67(11)
C22 C21 H21 125.7
C29 C21 H21 125.7
Zr1 C21 H21 113.8
C23 C22 C21 107.98(18)
C23 C22 Zr1 78.49(11)
C21 C22 Zr1 71.07(11)
C23 C22 H22 126.0
C21 C22 H22 126.0
Zr1 C22 H22 116.5
C22 C23 C28 107.79(18)
C22 C23 C24 129.78(19)
C28 C23 C24 122.13(19)
C22 C23 Zr1 70.18(11)
C28 C23 Zr1 72.99(11)
C24 C23 Zr1 127.26(13)
C23 C24 C25B 114.2(3)
C23 C24 C25A 109.5(2)
C23 C24 H24A 109.8
C25B C24 H24A 127.8
C25A C24 H24A 109.8
C23 C24 H24B 109.8
C25B C24 H24B 82.0
C25A C24 H24B 109.8
H24A C24 H24B 108.2
C23 C24 H24C 108.7
C25B C24 H24C 108.7
C25A C24 H24C 84.7
H24B C24 H24C 130.6
C23 C24 H24D 108.7
C25B C24 H24D 108.7
C25A C24 H24D 133.0
H24A C24 H24D 81.3
H24C C24 H24D 107.6
C28 C27 C26A 113.3(2)
C28 C27 C26B 106.8(3)
C28 C27 H27A 108.9
C26A C27 H27A 108.9
C26B C27 H27A 136.6
C28 C27 H27B 108.9
C26A C27 H27B 108.9
C26B C27 H27B 82.6
H27A C27 H27B 107.7
C28 C27 H27C 110.4
C26A C27 H27C 79.0
C26B C27 H27C 110.4
H27B C27 H27C 132.2
C28 C27 H27D 110.4
C26A C27 H27D 129.3
C26B C27 H27D 110.4
H27A C27 H27D 79.1
H27C C27 H27D 108.6
C29 C28 C23 108.41(17)
C29 C28 C27 128.33(18)
C23 C28 C27 122.78(18)
C29 C28 Zr1 71.76(10)
C23 C28 Zr1 75.61(10)
C27 C28 Zr1 124.98(13)
C28 C29 C21 107.05(17)
C28 C29 C30 125.68(18)
C21 C29 C30 127.27(19)
C28 C29 Zr1 76.46(10)
C21 C29 Zr1 70.66(10)
C30 C29 Zr1 118.71(13)
C29 C30 C31 111.51(16)
C29 C30 H30A 109.3
C31 C30 H30A 109.3
C29 C30 H30B 109.3
C31 C30 H30B 109.3
H30A C30 H30B 108.0
C32 C31 C30 111.19(16)
C32 C31 H31A 109.4
C30 C31 H31A 109.4
C32 C31 H31B 109.4
C30 C31 H31B 109.4
H31A C31 H31B 108.0
C33 C32 C40 107.52(17)
C33 C32 C31 126.76(18)
C40 C32 C31 125.72(18)
C33 C32 Zr1 71.01(11)
C40 C32 Zr1 76.26(11)
C31 C32 Zr1 118.85(13)
C32 C33 C34 108.38(17)
C32 C33 Zr1 76.51(11)
C34 C33 Zr1 76.09(11)
C32 C33 H33 125.8
C34 C33 H33 125.8
Zr1 C33 H33 113.9
C35 C34 C33 108.15(16)
C35 C34 Zr1 78.37(11)
C33 C34 Zr1 71.20(11)
C35 C34 H34 125.9
C33 C34 H34 125.9
Zr1 C34 H34 116.5
C34 C35 C40 107.77(16)
C34 C35 C36 129.39(17)
C40 C35 C36 122.50(17)
C34 C35 Zr1 70.30(10)
C40 C35 Zr1 72.81(10)
C36 C35 Zr1 127.59(12)
C35 C36 C37 110.20(16)
C35 C36 H36A 109.6
C37 C36 H36A 109.6
C35 C36 H36B 109.6
C37 C36 H36B 109.6
H36A C36 H36B 108.1
C38 C37 C36 110.35(17)
C38 C37 H37A 109.6
C36 C37 H37A 109.6
C38 C37 H37B 109.6
C36 C37 H37B 109.6
H37A C37 H37B 108.1
C37 C38 C39 111.68(18)
C37 C38 H38A 109.3
C39 C38 H38A 109.3
C37 C38 H38B 109.3
C39 C38 H38B 109.3
H38A C38 H38B 107.9
C40 C39 C38 111.53(16)
C40 C39 H39A 109.3
C38 C39 H39A 109.3
C40 C39 H39B 109.3
C38 C39 H39B 109.3
H39A C39 H39B 108.0
C32 C40 C35 108.08(16)
C32 C40 C39 128.66(17)
C35 C40 C39 122.41(17)
C32 C40 Zr1 71.87(10)
C35 C40 Zr1 75.81(10)
C39 C40 Zr1 126.58(13)
C46 C41 C42 118.5(2)
C46 C41 C47 121.1(2)
C42 C41 C47 120.4(2)
C43 C42 C41 120.9(3)
C43 C42 H42 119.5
C41 C42 H42 119.5
C44 C43 C42 120.4(3)
C44 C43 H43 119.8
C42 C43 H43 119.8
C43 C44 C45 119.7(3)
C43 C44 H44 120.2
C45 C44 H44 120.2
C44 C45 C46 120.5(3)
C44 C45 H45 119.8
C46 C45 H45 119.8
C41 C46 C45 120.1(2)
C41 C46 H46 120.0
C45 C46 H46 120.0
C41 C47 H47A 109.5
C41 C47 H47B 109.5
H47A C47 H47B 109.5
C41 C47 H47C 109.5
H47A C47 H47C 109.5
H47B C47 H47C 109.5
Zr1 S1 Zr2 90.427(15)
Zr1 S2 Zr2 90.824(15)
S2 Zr1 C21 129.41(5)
S2 Zr1 S1 89.383(15)
C21 Zr1 S1 93.11(5)
S2 Zr1 C33 93.72(5)
C21 Zr1 C33 120.12(7)
S1 Zr1 C33 131.65(5)
S2 Zr1 C22 97.31(5)
C21 Zr1 C22 32.76(7)
S1 Zr1 C22 86.40(5)
C33 Zr1 C22 140.52(6)
S2 Zr1 C34 86.16(4)
C21 Zr1 C34 142.41(7)
S1 Zr1 C34 99.79(4)
C33 Zr1 C34 32.71(6)
C22 Zr1 C34 172.97(6)
S2 Zr1 C29 127.41(5)
C21 Zr1 C29 32.67(6)
S1 Zr1 C29 124.97(5)
C33 Zr1 C29 89.95(6)
C22 Zr1 C29 53.71(6)
C34 Zr1 C29 119.41(6)
S2 Zr1 C32 125.62(5)
C21 Zr1 C32 91.02(7)
S1 Zr1 C32 127.88(4)
C33 Zr1 C32 32.49(6)
C22 Zr1 C32 119.96(6)
C34 Zr1 C32 53.45(6)
C29 Zr1 C32 66.57(6)
S2 Zr1 C28 95.81(4)
C21 Zr1 C28 53.08(6)
S1 Zr1 C28 139.01(5)
C33 Zr1 C28 88.67(6)
C22 Zr1 C28 52.62(6)
C34 Zr1 C28 121.08(6)
C29 Zr1 C28 31.78(6)
C32 Zr1 C28 80.41(6)
S2 Zr1 C40 138.74(4)
C21 Zr1 C40 91.20(7)
S1 Zr1 C40 96.07(4)
C33 Zr1 C40 53.16(6)
C22 Zr1 C40 123.79(6)
C34 Zr1 C40 52.59(6)
C29 Zr1 C40 81.43(6)
C32 Zr1 C40 31.87(6)
C28 Zr1 C40 105.89(6)
S2 Zr1 C23 79.60(4)
C21 Zr1 C23 52.77(6)
S1 Zr1 C23 111.74(5)
C33 Zr1 C23 116.28(6)
C22 Zr1 C23 31.33(6)
C34 Zr1 C23 145.01(6)
C29 Zr1 C23 52.55(6)
C32 Zr1 C23 111.73(6)
C28 Zr1 C23 31.41(6)
C40 Zr1 C23 133.87(6)
S2 Zr1 C35 110.94(4)
C21 Zr1 C35 119.37(6)
S1 Zr1 C35 81.18(4)
C33 Zr1 C35 52.79(6)
C22 Zr1 C35 148.84(6)
C34 Zr1 C35 31.32(6)
C29 Zr1 C35 112.61(6)
C32 Zr1 C35 52.44(6)
C28 Zr1 C35 132.85(6)
C40 Zr1 C35 31.38(6)
C23 Zr1 C35 163.98(6)
S2 Zr2 C1 93.14(5)
S2 Zr2 S1 89.273(15)
C1 Zr2 S1 132.29(5)
S2 Zr2 C13 130.15(5)
C1 Zr2 C13 119.74(6)
S1 Zr2 C13 93.18(4)
S2 Zr2 C14 97.95(4)
C1 Zr2 C14 139.48(6)
S1 Zr2 C14 86.88(4)
C13 Zr2 C14 32.78(6)
S2 Zr2 C9 125.51(4)
C1 Zr2 C9 32.69(6)
S1 Zr2 C9 127.22(4)
C13 Zr2 C9 91.07(6)
C14 Zr2 C9 119.98(6)
S2 Zr2 C2 84.28(4)
C1 Zr2 C2 32.75(6)
S1 Zr2 C2 100.62(5)
C13 Zr2 C2 143.25(6)
C14 Zr2 C2 172.23(6)
C9 Zr2 C2 53.61(6)
S2 Zr2 C12 128.41(4)
C1 Zr2 C12 89.44(6)
S1 Zr2 C12 124.79(4)
C13 Zr2 C12 32.52(6)
C14 Zr2 C12 53.60(6)
C9 Zr2 C12 66.68(6)
C2 Zr2 C12 119.37(6)
S2 Zr2 C20 96.68(4)
C1 Zr2 C20 87.44(6)
S1 Zr2 C20 139.56(4)
C13 Zr2 C20 53.20(6)
C14 Zr2 C20 52.70(6)
C9 Zr2 C20 80.33(6)
C2 Zr2 C20 119.74(6)
C12 Zr2 C20 31.94(6)
S2 Zr2 C8 136.81(4)
C1 Zr2 C8 53.32(6)
S1 Zr2 C8 95.29(4)
C13 Zr2 C8 92.54(6)
C14 Zr2 C8 125.15(6)
C9 Zr2 C8 31.94(6)
C2 Zr2 C8 52.64(6)
C12 Zr2 C8 82.58(6)
C20 Zr2 C8 106.67(6)
S2 Zr2 C15 80.34(4)
C1 Zr2 C15 114.95(6)
S1 Zr2 C15 112.42(4)
C13 Zr2 C15 52.93(6)
C14 Zr2 C15 31.43(6)
C9 Zr2 C15 111.73(6)
C2 Zr2 C15 143.12(6)
C12 Zr2 C15 52.64(6)
C20 Zr2 C15 31.47(6)
C8 Zr2 C15 135.04(6)
S2 Zr2 C3 108.38(4)
C1 Zr2 C3 52.82(6)
S1 Zr2 C3 81.31(4)
C13 Zr2 C3 121.21(6)
C14 Zr2 C3 150.86(6)
C9 Zr2 C3 52.56(6)
C2 Zr2 C3 31.24(6)
C12 Zr2 C3 113.69(6)
C20 Zr2 C3 132.85(6)
C8 Zr2 C3 31.45(5)
C15 Zr2 C3 164.28(6)

loop_
_geom_bond_atom_site_label_1
_geom_bond_atom_site_label_2
_geom_bond_distance
C25A C26A 1.531(2)
C25A C24 1.539(2)
C25A H25A 0.9900
C25A H25B 0.9900
C26A C27 1.523(2)
C26A H26A 0.9900
C26A H26B 0.9900
C25B C24 1.522(2)
C25B C26B 1.531(2)
C25B H25C 0.9900
C25B H25D 0.9900
C26B C27 1.537(2)
C26B H26C 0.9900
C26B H26D 0.9900
C1 C9 1.412(3)
C1 C2 1.418(3)
C1 Zr2 2.4699(18)
C1 H1 0.9500
C2 C3 1.405(3)
C2 Zr2 2.5521(18)
C2 H2 0.9500
C3 C8 1.424(2)
C3 C4 1.493(3)
C3 Zr2 2.6542(18)
C4 C5 1.523(3)
C4 H4A 0.9900
C4 H4B 0.9900
C5 C6 1.526(3)
C5 H5A 0.9900
C5 H5B 0.9900
C6 C7 1.532(3)
C6 H6A 0.9900
C6 H6B 0.9900
C7 C8 1.504(2)
C7 H7A 0.9900
C7 H7B 0.9900
C8 C9 1.416(3)
C8 Zr2 2.5984(18)
C9 C10 1.501(3)
C9 Zr2 2.5428(18)
C10 C11 1.536(3)
C10 H10A 0.9900
C10 H10B 0.9900
C11 C12 1.501(3)
C11 H11A 0.9900
C11 H11B 0.9900
C12 C13 1.411(3)
C12 C20 1.417(3)
C12 Zr2 2.5522(17)
C13 C14 1.418(3)
C13 Zr2 2.4820(17)
C13 H13 0.9500
C14 C15 1.404(3)
C14 Zr2 2.5396(18)
C14 H14 0.9500
C15 C20 1.419(3)
C15 C16 1.498(3)
C15 Zr2 2.6339(18)
C16 C17 1.517(3)
C16 H16A 0.9900
C16 H16B 0.9900
C17 C18 1.506(3)
C17 H17A 0.9900
C17 H17B 0.9900
C18 C19 1.555(3)
C18 H18A 0.9900
C18 H18B 0.9900
C19 C20 1.508(3)
C19 H19A 0.9900
C19 H19B 0.9900
C20 Zr2 2.5956(18)
C21 C22 1.413(3)
C21 C29 1.413(3)
C21 Zr1 2.4707(19)
C21 H21 0.9500
C22 C23 1.402(3)
C22 Zr1 2.5363(19)
C22 H22 0.9500
C23 C28 1.421(3)
C23 C24 1.499(3)
C23 Zr1 2.6419(18)
C24 H24A 0.9900
C24 H24B 0.9900
C24 H24C 0.9900
C24 H24D 0.9900
C27 C28 1.510(3)
C27 H27A 0.9900
C27 H27B 0.9900
C27 H27C 0.9900
C27 H27D 0.9900
C28 C29 1.413(3)
C28 Zr1 2.6081(18)
C29 C30 1.498(3)
C29 Zr1 2.5479(18)
C30 C31 1.534(3)
C30 H30A 0.9900
C30 H30B 0.9900
C31 C32 1.504(3)
C31 H31A 0.9900
C31 H31B 0.9900
C32 C33 1.411(3)
C32 C40 1.419(3)
C32 Zr1 2.5539(19)
C33 C34 1.417(3)
C33 Zr1 2.4834(19)
C33 H33 0.9500
C34 C35 1.406(3)
C34 Zr1 2.5463(19)
C34 H34 0.9500
C35 C40 1.423(3)
C35 C36 1.499(3)
C35 Zr1 2.6491(18)
C36 C37 1.520(3)
C36 H36A 0.9900
C36 H36B 0.9900
C37 C38 1.518(3)
C37 H37A 0.9900
C37 H37B 0.9900
C38 C39 1.534(3)
C38 H38A 0.9900
C38 H38B 0.9900
C39 C40 1.503(3)
C39 H39A 0.9900
C39 H39B 0.9900
C40 Zr1 2.6105(18)
C41 C46 1.382(3)
C41 C42 1.386(3)
C41 C47 1.494(3)
C42 C43 1.380(4)
C42 H42 0.9500
C43 C44 1.365(5)
C43 H43 0.9500
C44 C45 1.373(5)
C44 H44 0.9500
C45 C46 1.392(4)
C45 H45 0.9500
C46 H46 0.9500
C47 H47A 0.9800
C47 H47B 0.9800
C47 H47C 0.9800
S1 Zr1 2.4744(5)
S1 Zr2 2.4757(5)
S2 Zr1 2.4648(5)
S2 Zr2 2.4684(5)
